data_7715591
loop_
_publ_author_name
'M&#x105;czka, Miros&#x142;aw'
'Sobczak, Szymon'
'Ptak, Maciej'
'Sm&#xf3;&#x142;ka, Szymon'
'Fedoruk, Katarzyna'
'Dyba&#x142;a, Filip'
'Herman, Artur P.'
'Paraguassu, Waldeci'
'Zar&#x119;ba, Jan K'
'Kudrawiec, Robert'
'Sieradzki, Adam'
'Katrusiak, Andrzej'

_publ_section_title
;
 Revisiting a (001)-oriented layered lead chloride templated by
 1,2,4-triazolium: structural phase transitions, lattice dynamics and
 broadband photoluminescence.
;
_journal_issue 16
_journal_name_full 'Dalton transactions (Cambridge, England : 2003)'
_journal_page_first 6906
_journal_page_last 6919
_journal_paper_doi 10.1039/d4dt00406j
_journal_volume 53
_journal_year 2024
_chemical_formula_moiety 'Cl4 Pb, 2(C2 H4 N3)'
_chemical_formula_sum 'C4 H8 Cl4 N6 Pb'
_chemical_formula_weight 489.15
_chemical_name_systematic Tz2PbCl4
_space_group_crystal_system orthorhombic
_space_group_IT_number 62
_space_group_name_Hall '-P 2ac 2n'
_space_group_name_H-M_alt 'P n m a'
_atom_sites_solution_hydrogens geom
_audit_creation_date 2023-12-15
_audit_creation_method
;
Olex2 1.5
(compiled 2023.08.24 svn.re1ec1418 for OlexSys, GUI svn.r6817)
;
_audit_update_record
;
2024-03-04 deposited with the CCDC.	2024-03-21 downloaded from the CCDC.
;
_cell_angle_alpha 90
_cell_angle_beta 90
_cell_angle_gamma 90
_cell_formula_units_Z 4
_cell_length_a 7.5195(2)
_cell_length_b 21.5921(7)
_cell_length_c 8.3020(2)
_cell_measurement_reflns_used 7754
_cell_measurement_temperature 320.01(10)
_cell_measurement_theta_max 28.8260
_cell_measurement_theta_min 2.7170
_cell_volume 1347.93(7)
_computing_cell_refinement 'CrysAlisPro 1.171.42.49 (Rigaku OD, 2022)'
_computing_data_collection 'CrysAlisPro 1.171.42.49 (Rigaku OD, 2022)'
_computing_data_reduction 'CrysAlisPro 1.171.42.49 (Rigaku OD, 2022)'
_computing_molecular_graphics 'Olex2 1.5 (Dolomanov et al., 2009)'
_computing_publication_material 'Olex2 1.5 (Dolomanov et al., 2009)'
_computing_structure_refinement 'SHELXL 2018/3 (Sheldrick, 2015)'
_computing_structure_solution 'SHELXS  (Sheldrick, 2008)'
_diffrn_ambient_temperature 320.15
_diffrn_detector_area_resol_mean 16.1544
_diffrn_detector_type Eos
_diffrn_measured_fraction_theta_full 0.978
_diffrn_measured_fraction_theta_max 0.944
_diffrn_measurement_details
;
List of Runs (angles in degrees, time in seconds):

  # Type    Start    End  Width  t~exp~   \w     \q     \k     \f   Frames
#--------------------------------------------------------------------------
  1  \w      4.00  30.00   1.00    5.00    --   17.79-130.00 -16.00   26
  2  \w    -84.00 -58.00   1.00    5.00    --  -18.72 138.00-129.00   26
  3  \w    -41.00 -15.00   1.00    5.00    --  -18.72 138.00-129.00   26
  4  \w    -65.00 -40.00   1.00    5.00    --  -18.72 130.00  55.00   25
  5  \w     41.00  94.00   1.00    5.00    --   17.79 178.00  90.00   53
  6  \w    -48.00  34.00   1.00    5.00    --   17.79 -57.00 150.00   82
  7  \w    -47.00  38.00   1.00    5.00    --   17.79 -57.00  60.00   85
  8  \w    -12.00  39.00   1.00    5.00    --   17.79  77.00  30.00   51
  9  \w     47.00  77.00   1.00    5.00    --   17.79-138.00 168.00   30
 10  \w    -35.00  -9.00   1.00    5.00    --  -18.72 -57.00  90.00   26
 11  \w    -88.00 -62.00   1.00    5.00    --  -18.72 -57.00  90.00   26
 12  \w    -90.00   6.00   1.00    5.00    --  -18.72 -37.00   0.00   96
 13  \w    -86.00 -12.00   1.00    5.00    --  -18.72 140.00-171.91   74
 14  \w    -26.00   3.00   1.00    5.00    --  -18.72 -57.00 120.00   29
 15  \w    -88.00 -37.00   1.00    5.00    --  -18.72 -57.00 120.00   51
 16  \w    -90.00   6.00   1.00    5.00    --  -18.72 -37.00 150.00   96
 17  \w    -88.00  -8.00   1.00    5.00    --  -18.72 -57.00 -90.00   80
;
_diffrn_measurement_device 'four-circle diffractometer'
_diffrn_measurement_device_type 'Xcalibur, Eos'
_diffrn_measurement_method '\w scans'
_diffrn_radiation_type MoK\a
_diffrn_radiation_wavelength 0.71073
_diffrn_reflns_av_R_equivalents 0.0615
_diffrn_reflns_av_unetI/netI 0.0310
_diffrn_reflns_Laue_measured_fraction_full 0.978
_diffrn_reflns_Laue_measured_fraction_max 0.944
_diffrn_reflns_limit_h_max 10
_diffrn_reflns_limit_h_min -10
_diffrn_reflns_limit_k_max 29
_diffrn_reflns_limit_k_min -28
_diffrn_reflns_limit_l_max 10
_diffrn_reflns_limit_l_min -11
_diffrn_reflns_number 22255
_diffrn_reflns_point_group_measured_fraction_full 0.978
_diffrn_reflns_point_group_measured_fraction_max 0.944
_diffrn_reflns_theta_full 20.000
_diffrn_reflns_theta_max 29.160
_diffrn_reflns_theta_min 3.656
_exptl_absorpt_coefficient_mu 13.289
_exptl_absorpt_correction_T_max 0.190
_exptl_absorpt_correction_T_min 0.040
_exptl_absorpt_correction_type analytical
_exptl_absorpt_process_details
;
CrysAlisPro 1.171.42.49 (Rigaku Oxford Diffraction, 2022)
Analytical numeric absorption correction using a multifaceted crystal
model based on expressions derived by R.C. Clark & J.S. Reid.
(Clark, R. C. & Reid, J. S. (1995). Acta Cryst. A51, 887-897)
Empirical absorption correction using spherical harmonics,
implemented in SCALE3 ABSPACK scaling algorithm.
;
_exptl_crystal_colour colourless
_exptl_crystal_colour_primary colourless
_exptl_crystal_density_diffrn 2.410
_exptl_crystal_description block
_exptl_crystal_F_000 896
_exptl_crystal_recrystallization_method 'mounted in a glass capillary'
_exptl_crystal_size_max 0.616
_exptl_crystal_size_mid 0.261
_exptl_crystal_size_min 0.144
_refine_diff_density_max 1.590
_refine_diff_density_min -1.113
_refine_diff_density_rms 0.140
_refine_ls_extinction_coef 0.00166(11)
_refine_ls_extinction_expression Fc^*^=kFc[1+0.001xFc^2^\l^3^/sin(2\q)]^-1/4^
_refine_ls_extinction_method 'SHELXL-2018/3 (Sheldrick 2018)'
_refine_ls_goodness_of_fit_ref 1.118
_refine_ls_hydrogen_treatment refU
_refine_ls_matrix_type full
_refine_ls_number_parameters 78
_refine_ls_number_reflns 1768
_refine_ls_number_restraints 0
_refine_ls_restrained_S_all 1.118
_refine_ls_R_factor_all 0.0496
_refine_ls_R_factor_gt 0.0266
_refine_ls_shift/su_max 0.000
_refine_ls_shift/su_mean 0.000
_refine_ls_structure_factor_coef Fsqd
_refine_ls_weighting_details 'w=1/[\s^2^(Fo^2^)+(0.0125P)^2^+2.0635P] where P=(Fo^2^+2Fc^2^)/3'
_refine_ls_weighting_scheme calc
_refine_ls_wR_factor_gt 0.0462
_refine_ls_wR_factor_ref 0.0515
_reflns_Friedel_coverage 0.000
_reflns_number_gt 1180
_reflns_number_total 1768
_reflns_threshold_expression 'I > 2\s(I)'
_cod_data_source_file d4dt00406j2.cif
_cod_data_source_block triag2pbcl4_iii_320_00
_cod_depositor_comments 'Adding full bibliography for 7715584--7715597.cif.'
_cod_database_code 7715591
_shelx_shelxl_version_number 2018/3
_shelx_space_group_comment
;
The symmetry employed for this shelxl refinement is uniquely defined
by the following loop, which should always be used as a source of
symmetry information in preference to the above space-group names.
They are only intended as comments.
;
_olex2_refinement_description
;
1.a Aromatic/amide H refined with riding coordinates:
 N2(H2), N1(H1), C1(H1A), C2(H2A)
;
_olex2_submission_special_instructions 'No special instructions were received'
_oxdiff_exptl_absorpt_empirical_details
;
Empirical correction (ABSPACK) includes:
- Absorption correction using spherical harmonics
- Frame scaling
;

loop_
_space_group_symop_operation_xyz
'x, y, z'
'-x+1/2, -y, z+1/2'
'x+1/2, -y+1/2, -z+1/2'
'-x, y+1/2, -z'
'-x, -y, -z'
'x-1/2, y, -z-1/2'
'-x-1/2, y-1/2, z-1/2'
'x, -y-1/2, z'

loop_
_atom_site_label
_atom_site_type_symbol
_atom_site_fract_x
_atom_site_fract_y
_atom_site_fract_z
_atom_site_U_iso_or_equiv
_atom_site_adp_type
_atom_site_occupancy
_atom_site_site_symmetry_order
_atom_site_calc_flag
_atom_site_refinement_flags_posn
_atom_site_refinement_flags_adp
_atom_site_refinement_flags_occupancy
_atom_site_disorder_assembly
_atom_site_disorder_group
Pb1 Pb 0.33757(3) 0.250000 0.49791(3) 0.02856(10) Uani 1 2 d S T P . .
Cl3 Cl 0.3327(2) 0.11751(6) 0.49605(15) 0.0587(4) Uani 1 1 d . . . . .
Cl2 Cl 0.5410(3) 0.250000 0.2079(3) 0.0710(7) Uani 1 2 d S T P . .
N2 N 0.8273(7) 0.1049(3) 0.3835(6) 0.0621(15) Uani 1 1 d . . . . .
H2 H 0.841465 0.122313 0.291238 0.10(3) Uiso 1 1 calc R . . . .
N1 N 0.8098(7) 0.0923(3) 0.6314(6) 0.0603(15) Uani 1 1 d . . . . .
H1 H 0.810333 0.098562 0.733742 0.08(2) Uiso 1 1 calc R . . . .
C1 C 0.8417(8) 0.1335(3) 0.5207(7) 0.0618(17) Uani 1 1 d . . . . .
H1A H 0.869354 0.175008 0.536476 0.058(18) Uiso 1 1 calc R . . . .
C2 C 0.7761(11) 0.0385(4) 0.5571(7) 0.073(2) Uani 1 1 d . . . . .
H2A H 0.748225 0.001602 0.609111 0.13(3) Uiso 1 1 calc R . . . .
N3 N 0.7876(8) 0.0451(3) 0.4037(6) 0.0757(18) Uani 1 1 d . . . . .
Cl1 Cl 0.6061(3) 0.250000 0.7390(2) 0.0643(6) Uani 1 2 d S T P . .

loop_
_atom_site_aniso_label
_atom_site_aniso_U_11
_atom_site_aniso_U_22
_atom_site_aniso_U_33
_atom_site_aniso_U_23
_atom_site_aniso_U_13
_atom_site_aniso_U_12
Pb1 0.02946(14) 0.03679(16) 0.01944(13) 0.000 -0.00046(12) 0.000
Cl3 0.1062(12) 0.0390(7) 0.0309(6) 0.0002(6) -0.0014(8) -0.0019(7)
Cl2 0.0630(14) 0.0960(19) 0.0541(12) 0.000 0.0346(11) 0.000
N2 0.093(5) 0.055(4) 0.038(3) 0.005(3) 0.012(3) -0.004(3)
N1 0.080(4) 0.072(4) 0.028(2) -0.008(3) 0.002(2) 0.001(3)
C1 0.075(4) 0.052(4) 0.059(4) -0.011(4) 0.009(3) -0.013(3)
C2 0.126(7) 0.052(5) 0.040(3) 0.004(3) 0.011(4) -0.003(4)
N3 0.139(6) 0.051(4) 0.038(3) -0.003(3) 0.002(3) -0.011(4)
Cl1 0.0528(12) 0.0940(19) 0.0460(11) 0.000 -0.0253(10) 0.000

loop_
_atom_type_symbol
_atom_type_description
_atom_type_scat_dispersion_real
_atom_type_scat_dispersion_imag
_atom_type_scat_source
C C 0.0033 0.0016 'International Tables Vol C Tables 4.2.6.8 and 6.1.1.4'
H H 0.0000 0.0000 'International Tables Vol C Tables 4.2.6.8 and 6.1.1.4'
Cl Cl 0.1484 0.1585 'International Tables Vol C Tables 4.2.6.8 and 6.1.1.4'
N N 0.0061 0.0033 'International Tables Vol C Tables 4.2.6.8 and 6.1.1.4'
Pb Pb -3.3944 10.1111 'International Tables Vol C Tables 4.2.6.8 and 6.1.1.4'

loop_
_exptl_crystal_face_index_h
_exptl_crystal_face_index_k
_exptl_crystal_face_index_l
_exptl_crystal_face_perp_dist
-10 -9 0 0.1475
10 9 0 0.1131
-3 29 0 0.0805
0 0 -12 0.2988
3 -29 0 0.0541
8 8 6 0.1664
-8 -8 -7 0.2105
-2 11 11 0.2718
7 2 -9 0.2378
-7 -2 9 0.2672

loop_
_geom_angle_atom_site_label_1
_geom_angle_atom_site_label_2
_geom_angle_atom_site_label_3
_geom_angle
_geom_angle_site_symmetry_1
_geom_angle_site_symmetry_3
_geom_angle_publ_flag
Cl3 Pb1 Cl3 178.40(7) . 8_565 ?
Cl2 Pb1 Cl3 89.23(3) 6_556 8_565 ?
Cl2 Pb1 Cl3 90.13(3) . 8_565 ?
Cl2 Pb1 Cl3 90.13(3) . . ?
Cl2 Pb1 Cl3 89.23(3) 6_556 . ?
Cl2 Pb1 Cl2 84.970(14) 6_556 . ?
Cl2 Pb1 Cl1 172.71(7) 6_556 . ?
Cl1 Pb1 Cl3 90.74(3) . 8_565 ?
Cl1 Pb1 Cl3 89.78(3) 6_557 . ?
Cl1 Pb1 Cl3 90.74(3) . . ?
Cl1 Pb1 Cl3 89.78(3) 6_557 8_565 ?
Cl1 Pb1 Cl2 88.90(7) 6_557 6_556 ?
Cl1 Pb1 Cl2 102.32(7) . . ?
Cl1 Pb1 Cl2 173.87(7) 6_557 . ?
Cl1 Pb1 Cl1 83.804(8) 6_557 . ?
Pb1 Cl2 Pb1 159.89(10) 6_656 . ?
C1 N2 H2 124.2 . . ?
C1 N2 N3 111.6(5) . . ?
N3 N2 H2 124.2 . . ?
C1 N1 H1 126.2 . . ?
C1 N1 C2 107.5(5) . . ?
C2 N1 H1 126.2 . . ?
N2 C1 N1 106.3(6) . . ?
N2 C1 H1A 126.9 . . ?
N1 C1 H1A 126.9 . . ?
N1 C2 H2A 124.8 . . ?
N3 C2 N1 110.3(6) . . ?
N3 C2 H2A 124.8 . . ?
C2 N3 N2 104.3(6) . . ?
Pb1 Cl1 Pb1 173.31(9) 6_657 . ?

loop_
_geom_bond_atom_site_label_1
_geom_bond_atom_site_label_2
_geom_bond_distance
_geom_bond_site_symmetry_2
_geom_bond_publ_flag
Pb1 Cl3 2.8611(14) 8_565 ?
Pb1 Cl3 2.8611(14) . ?
Pb1 Cl2 2.8094(19) 6_556 ?
Pb1 Cl2 2.8526(18) . ?
Pb1 Cl1 2.7929(18) 6_557 ?
Pb1 Cl1 2.8430(18) . ?
N2 H2 0.8600 . ?
N2 C1 1.300(7) . ?
N2 N3 1.335(7) . ?
N1 H1 0.8600 . ?
N1 C1 1.300(7) . ?
N1 C2 1.341(8) . ?
C1 H1A 0.9300 . ?
C2 H2A 0.9300 . ?
C2 N3 1.284(8) . ?

loop_
_geom_torsion_atom_site_label_1
_geom_torsion_atom_site_label_2
_geom_torsion_atom_site_label_3
_geom_torsion_atom_site_label_4
_geom_torsion
_geom_torsion_site_symmetry_1
_geom_torsion_site_symmetry_2
_geom_torsion_site_symmetry_3
_geom_torsion_site_symmetry_4
_geom_torsion_publ_flag
N1 C2 N3 N2 -0.8(8) . . . . ?
C1 N2 N3 C2 0.9(8) . . . . ?
C1 N1 C2 N3 0.5(9) . . . . ?
C2 N1 C1 N2 0.0(8) . . . . ?
N3 N2 C1 N1 -0.6(8) . . . . ?
